data_4501930
loop_
_publ_author_name
'Costantino, Ferdinando'
'Ienco, Andrea'
'Gentili, Pier Luigi'
'Presciutti, Federica'

_publ_section_title
;
 Synthesis, X-ray Powder Structure, and Photophysical Properties of Three
 New Ce(III) Sulfate- Diaminotetraphosphonate-Based Coordination Polymers
;
_journal_issue 11
_journal_name_full 'Crystal Growth &amp; Design'
_journal_page_first 4831
_journal_paper_doi 10.1021/cg100720v
_journal_volume 10
_journal_year 2010
_chemical_formula_sum 'C5 H18 Ce N O13 P2 S'
_chemical_formula_weight 534.18
_chemical_name_systematic ' ?'
_space_group_IT_number 14
_symmetry_cell_setting monoclinic
_symmetry_space_group_name_Hall '-P 2ybc'
_symmetry_space_group_name_H-M 'P 1 21/c 1'
_cell_angle_alpha 90.0
_cell_angle_beta 98.061(11)
_cell_angle_gamma 90.0
_cell_formula_units_Z 2
_cell_length_a 7.2875(7)
_cell_length_b 16.6414(15)
_cell_length_c 13.7197(15)
_cell_volume 1647.4(3)
_computing_structure_refinement GSAS
_diffrn_radiation_polarisn_ratio 0.7
_diffrn_radiation_probe x-ray
_exptl_absorpt_correction_T_max 1.00128
_exptl_absorpt_correction_T_min 1.00128
_exptl_absorpt_process_details
;   GSAS Absorption/surface roughness correction: function number 0
 Debye-Scherrer absorption correction
Term (= MU.r/wave) =     0.17627E-02
Correction is refined.
;
_pd_calc_method 'Rietveld Refinement'
_pd_instr_location ' ?'
_pd_meas_2theta_range_inc 0.017
_pd_meas_2theta_range_max 99.97639
_pd_meas_2theta_range_min 3.0084
_pd_phase_name 'from C:/dati/Ceciclo/Ce_Ciclo.cif'
_pd_proc_2theta_range_inc 0.017
_pd_proc_2theta_range_max 99.97556
_pd_proc_2theta_range_min 3.00756
_pd_proc_info_datetime 2010-05-05T15:44:24
_pd_proc_info_excluded_regions ' ?'
_pd_proc_ls_background_function
;   GSAS Background function number 1 with 12 terms.
 Shifted Chebyshev function of 1st kind
      1:    247.820     2:   -245.494     3:    129.128     4:   -52.8537    
      5:    31.7935     6:   -20.9273     7:    17.3697     8:   -4.86594    
      9:    4.65410    10:   -4.52028    11:    5.36352    12:   -2.41054    
;
_pd_proc_ls_peak_cutoff 0.01000
_pd_proc_ls_pref_orient_corr
;   March-Dollase
 AXIS  1 Ratio=   1.09400  h= 1.000  k= 1.000  l= 3.000
 Prefered orientation correction range: Min=   0.77616, Max=   1.14421
;
_pd_proc_ls_profile_function
;
 CW Profile function number 3 with  19 terms
 Pseudovoigt profile coefficients as parameterized in
 P. Thompson, D.E. Cox & J.B. Hastings (1987). J. Appl. Cryst.,20,79-83.
 Asymmetry correction of L.W. Finger, D.E. Cox & A. P. Jephcoat (1994).
 J. Appl. Cryst.,27,892-900.
 Peak tails are ignored  where the intensity is below 0.0100 times the peak
   Aniso. broadening axis   0.0   0.0   1.0
;
_pd_proc_ls_prof_R_factor 0.0865
_pd_proc_ls_prof_wR_expected 0.0573
_pd_proc_ls_prof_wR_factor 0.1144
_pd_spec_mounting ' ?'
_refine_ls_goodness_of_fit_all 2.18
_refine_ls_matrix_type full
_refine_ls_number_parameters 92
_refine_ls_number_restraints 61
_refine_ls_R_Fsqd_factor 0.12547
_refine_ls_shift/su_max 0.21
_refine_ls_shift/su_mean 0.04
_cod_data_source_file cg100720v_si_002.cif
_cod_data_source_block compound3
_cod_depositor_comments
;
The following automatic conversions were performed:

'_geom_bond_publ_flag' value 'N' changed to 'n' according to
/home/saulius/struct/CIF-dictionaries/cif_core.dic dictionary named
'cif_core.dic' version 2.4.2 from 2011-04-26 (52
times).

'_geom_angle_publ_flag' value 'N' changed to 'n' according
to /home/saulius/struct/CIF-dictionaries/cif_core.dic dictionary
named 'cif_core.dic' version 2.4.2 from 2011-04-26 (61 time).

Automatic conversion script
Id: cif_fix_values 1715 2011-07-08 13:25:40Z adriana 
;
_cod_original_cell_volume 1647.40(21)
_cod_original_formula_sum 'C5 Ce N O13 P2 S H18'
_cod_database_code 4501930
_gsas_exptl_extinct_corr_t_min 1.00000
_gsas_exptl_extinct_corr_t_max 1.00000

loop_
_symmetry_equiv_pos_site_id
_symmetry_equiv_pos_as_xyz
1 +x,+y,+z
2 -x,+y+1/2,-z+1/2
-1 -x,-y,-z
-2 +x,-y+1/2,+z+1/2

loop_
_atom_site_type_symbol
_atom_site_label
_atom_site_fract_x
_atom_site_fract_y
_atom_site_fract_z
_atom_site_occupancy
_atom_site_thermal_displace_type
_atom_site_U_iso_or_equiv
_atom_site_symmetry_multiplicity
O O2 0.2846(28) 0.3158(21) 0.5666(31) 1.0 Uiso 0.025 4
O O3 0.587(6) 0.2765(18) 0.5060(22) 1.0 Uiso 0.025 4
O O4 0.334(4) 0.5461(24) 0.6544(24) 1.0 Uiso 0.025 4
O O5 0.486(5) 0.5697(21) 0.8313(23) 1.0 Uiso 0.025 4
O O6 0.4468(29) 0.4256(12) 0.7709(23) 1.0 Uiso 0.025 4
P P7 0.4971(26) 0.3253(10) 0.5858(12) 1.0 Uiso 0.025 4
P P8 0.4757(27) 0.5136(9) 0.7384(15) 1.0 Uiso 0.025 4
C C9 0.554(5) 0.4269(11) 0.5666(24) 1.0 Uiso 0.025 4
C C10 0.6973(32) 0.5159(17) 0.7013(17) 1.0 Uiso 0.025 4
N N11 0.7353(31) 0.4539(15) 0.6254(21) 1.0 Uiso 0.025 4
C C12 0.9133(19) 0.4735(20) 0.5862(13) 1.0 Uiso 0.025 4
C C13 0.895(6) 0.5564(6) 0.534(4) 1.0 Uiso 0.025 4
C C14 0.922(6) 0.4265(13) 0.491(4) 1.0 Uiso 0.025 4
Ce Ce1 0.4014(10) 0.6707(4) 0.1280(5) 1.0 Uiso 0.0130(24) 4
O O1 0.433(5) 0.6921(20) 0.3034(12) 1.0 Uiso 0.025 4
O O2s -0.051(5) 0.8157(13) 0.2548(29) 1.0 Uiso 0.025 4
O O3s 0.0653(32) 0.7101(20) 0.1604(24) 1.0 Uiso 0.025 4
O O4s 0.7398(22) 0.7225(22) 0.1641(23) 1.0 Uiso 0.025 4
O Ow1 0.8080(32) 1.0532(14) 0.3673(22) 1.0 Uiso 0.025 4
O Ow2 0.476(6) 0.5813(5) 0.0169(21) 1.0 Uiso 0.025 4
S S1 -0.0766(20) 0.7333(9) 0.2221(11) 1.0 Uiso 0.025 4
O O5s -0.060(5) 0.6785(23) 0.3081(23) 1.0 Uiso 0.025 4
O Ow3 0.427(5) 0.6879(15) 0.6939(26) 1.0 Uiso 0.025 4

loop_
_atom_type_symbol
_atom_type_number_in_cell
_atom_type_scat_dispersion_real
_atom_type_scat_dispersion_imag
_atom_type_scat_Cromer_Mann_a1
_atom_type_scat_Cromer_Mann_a2
_atom_type_scat_Cromer_Mann_a3
_atom_type_scat_Cromer_Mann_a4
_atom_type_scat_Cromer_Mann_b1
_atom_type_scat_Cromer_Mann_b2
_atom_type_scat_Cromer_Mann_b3
_atom_type_scat_Cromer_Mann_b4
_atom_type_scat_Cromer_Mann_c
_atom_type_scat_source
O 52.0 0.000 0.000 3.04850 13.2771 2.28680 5.70110 1.54630 0.32390 0.86700 32.9089 0.25080 International_Tables_Vol_C
P 8.0 0.000 0.000 6.43450 1.90670 4.17910 27.1570 1.78000 0.52600 1.49080 68.1645 1.11490 International_Tables_Vol_C
C 20.0 0.000 0.000 2.31000 20.8439 1.02000 10.2075 1.58860 0.56870 0.86500 51.6512 0.21560 International_Tables_Vol_C
N 4.0 0.000 0.000 12.2126 0.00570 3.13220 9.89330 2.01250 28.9975 1.16630 0.58260 -11.529 International_Tables_Vol_C
Ce 4.0 0.000 0.000 21.1671 2.81219 19.7695 0.22684 11.8513 17.6083 3.33049 127.113 1.86264 International_Tables_Vol_C
S 4.0 0.000 0.000 6.90530 1.46790 5.20340 22.2151 1.43790 0.25360 1.58630 56.1720 0.86690 International_Tables_Vol_C

loop_
_diffrn_radiation_wavelength
_diffrn_radiation_wavelength_wt
_diffrn_radiation_type
_diffrn_radiation_wavelength_id
1.540500 1.000 K\a~1~ 1
1.544300 0.500 K\a~2~ 2

loop_
_geom_angle_atom_site_label_1
_geom_angle_atom_site_label_2
_geom_angle_atom_site_label_3
_geom_angle
_geom_angle_site_symmetry_1
_geom_angle_site_symmetry_3
_geom_angle_publ_flag
P7 O3 Ce1 156.1(21) 1_555 2_645 n
P8 O6 Ce1 139.2(11) 1_555 -1_666 n
O2 P7 O3 109.3(8) 1_555 1_555 n
O2 P7 C9 109.01(26) 1_555 1_555 n
O2 P7 O1 109.2(8) 1_555 -1_666 n
O3 P7 C9 105.0(7) 1_555 1_555 n
O3 P7 O1 118.1(14) 1_555 -1_666 n
C9 P7 O1 105.8(7) 1_555 -1_666 n
O4 P8 O5 110.6(9) 1_555 1_555 n
O4 P8 O6 116.4(16) 1_555 1_555 n
O4 P8 C10 108.89(25) 1_555 1_555 n
O5 P8 O6 108.6(8) 1_555 1_555 n
O5 P8 C10 106.2(8) 1_555 1_555 n
O6 P8 C10 105.7(7) 1_555 1_555 n
P7 C9 N11 114.2(17) 1_555 1_555 n
P8 C10 N11 116.5(13) 1_555 1_555 n
C9 N11 C10 109.79(23) 1_555 1_555 n
C9 N11 C12 127.0(18) 1_555 1_555 n
C10 N11 C12 110.2(9) 1_555 1_555 n
N11 C12 C13 109.4(5) 1_555 1_555 n
N11 C12 C14 109.55(30) 1_555 1_555 n
C13 C12 C14 94.2(7) 1_555 1_555 n
C12 C13 C14 105.0(9) 1_555 -1_766 n
C12 C14 C13 104.6(10) 1_555 -1_766 n
O3 Ce1 O6 148.4(11) 2_655 -1_666 n
O3 Ce1 O1 127.4(12) 2_655 1_555 n
O3 Ce1 O3s 94.4(11) 2_655 1_555 n
O3 Ce1 O4s 77.3(12) 2_655 1_555 n
O3 Ce1 Ow1 130.1(10) 2_655 2_645 n
O3 Ce1 Ow2 86.1(10) 2_655 1_555 n
O3 Ce1 Ow3 66.8(4) 2_655 -2_575 n
O6 Ce1 O1 61.9(12) -1_666 1_555 n
O6 Ce1 O3s 116.9(11) -1_666 1_555 n
O6 Ce1 O4s 75.6(9) -1_666 1_555 n
O6 Ce1 Ow1 71.4(6) -1_666 2_645 n
O6 Ce1 Ow2 78.8(6) -1_666 1_555 n
O6 Ce1 Ow3 115.4(12) -1_666 -2_575 n
O1 Ce1 O3s 75.9(11) 1_555 1_555 n
O1 Ce1 O4s 78.7(13) 1_555 1_555 n
O1 Ce1 Ow1 93.7(12) 1_555 2_645 n
O1 Ce1 Ow2 140.8(12) 1_555 1_555 n
O1 Ce1 Ow3 60.8(12) 1_555 -2_575 n
O3s Ce1 O4s 140.1(7) 1_555 1_555 n
O3s Ce1 Ow1 66.6(4) 1_555 2_645 n
O3s Ce1 Ow2 126.8(12) 1_555 1_555 n
O3s Ce1 Ow3 74.4(8) 1_555 -2_575 n
O4s Ce1 Ow1 145.8(10) 1_555 2_645 n
O4s Ce1 Ow2 92.0(12) 1_555 1_555 n
O4s Ce1 Ow3 66.4(4) 1_555 -2_575 n
Ow1 Ce1 Ow2 72.9(5) 2_645 1_555 n
Ow1 Ce1 Ow3 137.8(10) 2_645 -2_575 n
Ow2 Ce1 Ow3 147.9(10) 1_555 -2_575 n
P7 O1 Ce1 156.5(21) -1_666 1_555 n
Ce1 O3s S1 154.8(21) 1_555 1_555 n
Ce1 O4s S1 156.0(21) 1_555 1_655 n
O2s S1 O3s 110.9(8) 1_555 1_555 n
O2s S1 O4s 110.6(8) 1_555 1_455 n
O2s S1 O5s 110.1(8) 1_555 1_555 n
O3s S1 O4s 108.4(8) 1_555 1_455 n
O3s S1 O5s 108.1(8) 1_555 1_555 n
O4s S1 O5s 108.7(8) 1_455 1_555 n

loop_
_geom_bond_atom_site_label_1
_geom_bond_atom_site_label_2
_geom_bond_distance
_geom_bond_site_symmetry_2
_geom_bond_publ_flag
O2 P7 1.542(8) 1_555 n
O3 P7 1.577(9) 1_555 n
O3 Ce1 2.556(15) 2_645 n
O4 P8 1.534(9) 1_555 n
O5 P8 1.573(9) 1_555 n
O6 P8 1.555(9) 1_555 n
O6 Ce1 2.299(15) -1_666 n
P7 O2 1.542(8) 1_555 n
P7 O3 1.577(9) 1_555 n
P7 C9 1.769(8) 1_555 n
P7 O1 1.560(9) -1_666 n
P8 O4 1.534(9) 1_555 n
P8 O5 1.573(9) 1_555 n
P8 O6 1.555(9) 1_555 n
P8 C10 1.760(8) 1_555 n
C9 P7 1.769(8) 1_555 n
C9 N11 1.513(8) 1_555 n
C10 P8 1.760(8) 1_555 n
C10 N11 1.520(9) 1_555 n
N11 C9 1.513(8) 1_555 n
N11 C10 1.520(9) 1_555 n
N11 C12 1.508(10) 1_555 n
C12 N11 1.508(10) 1_555 n
C12 C13 1.551(10) 1_555 n
C12 C14 1.529(10) 1_555 n
C13 C12 1.551(10) 1_555 n
C13 C14 1.454(9) -1_766 n
C14 C12 1.529(10) 1_555 n
C14 C13 1.454(9) -1_766 n
Ce1 O3 2.556(15) 2_655 n
Ce1 O6 2.299(15) -1_666 n
Ce1 O1 2.412(16) 1_555 n
Ce1 O3s 2.633(15) 1_555 n
Ce1 O4s 2.593(15) 1_555 n
Ce1 Ow1 2.486(17) 2_645 n
Ce1 Ow2 2.251(14) 1_555 n
Ce1 Ow3 2.519(18) -2_564 n
O1 P7 1.560(9) -1_666 n
O1 Ce1 2.412(16) 1_555 n
O2s S1 1.446(9) 1_555 n
O3s Ce1 2.633(15) 1_555 n
O3s S1 1.476(9) 1_555 n
O4s Ce1 2.593(15) 1_555 n
O4s S1 1.469(9) 1_655 n
Ow1 Ce1 2.486(17) 2_655 n
Ow2 Ce1 2.251(14) 1_555 n
S1 O2s 1.446(9) 1_555 n
S1 O3s 1.476(9) 1_555 n
S1 O4s 1.469(9) 1_455 n
S1 O5s 1.483(9) 1_555 n
O5s S1 1.483(9) 1_555 n
Ow3 Ce1 2.519(18) -2_565 n
